data_2019694
loop_
_publ_author_name
'Shen, Hong'

_publ_section_title
;
 A three-dimensional Cd^II^ coordination framework:
 poly[di-\m~2~-aqua-{\m~2~-1,4-bis[(1<i>H</i>-1,2,4-triazol-1-yl)methyl]benzene-\k^2^<i>N</i>^4^:<i>N</i>^4'^}di-\m~3~-terephthalato-\k^3^<i>O</i>:<i>O</i>':<i>O</i>''-dicadmium(II)]
;
_journal_coeditor_code SK3554
_journal_issue 11
_journal_name_full 'Acta Crystallographica Section C'
_journal_page_first 1025
_journal_page_last 1028
_journal_paper_doi 10.1107/S2053229614020610
_journal_volume 70
_journal_year 2014
_chemical_formula_iupac '[Cd (C10 H8 O4) (C12 H12 N6)0.5 (H2 O)]'
_chemical_formula_moiety 'C16 H16 Cd N3 O5'
_chemical_formula_sum 'C16 H16 Cd N3 O5'
_chemical_formula_weight 442.72
_chemical_name_systematic
;
poly[di-\m~2~-aqua-{\m~2~-1,4-bis[(1<i>H</i>-1,2,4-triazol-1-yl)methyl]benzene-\
\k^2^<i>N</i>^4^:<i>N</i>^4'^}di-\m~3~-terephthalato-\
\k^3^<i>O</i>:<i>O</i>':<i>O</i>''-dicadmium(II)]
;
_space_group_IT_number 14
_symmetry_cell_setting monoclinic
_symmetry_space_group_name_Hall '-P 2ybc'
_symmetry_space_group_name_H-M 'P 1 21/c 1'
_atom_sites_solution_hydrogens geom
_atom_sites_solution_primary direct
_atom_sites_solution_secondary difmap
_audit_creation_method SHELXL97
_cell_angle_alpha 90.00
_cell_angle_beta 90.488(10)
_cell_angle_gamma 90.00
_cell_formula_units_Z 4
_cell_length_a 5.335(4)
_cell_length_b 18.437(14)
_cell_length_c 16.471(12)
_cell_measurement_reflns_used 1819
_cell_measurement_temperature 296(2)
_cell_measurement_theta_max 21.06
_cell_measurement_theta_min 2.47
_cell_volume 1620(2)
_computing_cell_refinement
;
SAINT (Bruker, 2000)
;
_computing_data_collection
;
SMART (Bruker, 2000)
;
_computing_data_reduction
;
SAINT (Bruker, 2000)
;
_computing_molecular_graphics
;
DIAMOND (Brandenburg, 1999)
;
_computing_publication_material
;
SHELXL97 (Sheldrick, 2008)
;
_computing_structure_refinement
;
SHELXL97 (Sheldrick, 2008)
;
_computing_structure_solution
;
SHELXS97 (Sheldrick, 2008)
;
_diffrn_ambient_temperature 296(2)
_diffrn_measured_fraction_theta_full 0.994
_diffrn_measured_fraction_theta_max 0.994
_diffrn_measurement_device_type 'Bruker SMART ? CCD area-detector'
_diffrn_measurement_method '\f and \w'
_diffrn_radiation_monochromator graphite
_diffrn_radiation_source 'fine-focus sealed tube'
_diffrn_radiation_type MoK\a
_diffrn_radiation_wavelength 0.71073
_diffrn_reflns_av_R_equivalents 0.0541
_diffrn_reflns_av_sigmaI/netI 0.0659
_diffrn_reflns_limit_h_max 6
_diffrn_reflns_limit_h_min -6
_diffrn_reflns_limit_k_max 21
_diffrn_reflns_limit_k_min -22
_diffrn_reflns_limit_l_max 19
_diffrn_reflns_limit_l_min -18
_diffrn_reflns_number 8822
_diffrn_reflns_theta_full 25.50
_diffrn_reflns_theta_max 25.50
_diffrn_reflns_theta_min 1.66
_exptl_absorpt_coefficient_mu 1.382
_exptl_absorpt_correction_T_max 0.7891
_exptl_absorpt_correction_T_min 0.7239
_exptl_absorpt_correction_type multi-scan
_exptl_absorpt_process_details
;
(SADABS; Bruker, 2000)
;
_exptl_crystal_colour colourless
_exptl_crystal_density_diffrn 1.815
_exptl_crystal_density_method 'not measured'
_exptl_crystal_description block
_exptl_crystal_F_000 884
_exptl_crystal_size_max 0.25
_exptl_crystal_size_mid 0.20
_exptl_crystal_size_min 0.18
_refine_diff_density_max 0.585
_refine_diff_density_min -0.794
_refine_ls_extinction_method none
_refine_ls_goodness_of_fit_ref 0.945
_refine_ls_hydrogen_treatment mixed
_refine_ls_matrix_type full
_refine_ls_number_parameters 232
_refine_ls_number_reflns 3005
_refine_ls_number_restraints 2
_refine_ls_restrained_S_all 0.945
_refine_ls_R_factor_all 0.0596
_refine_ls_R_factor_gt 0.0381
_refine_ls_shift/su_max 0.002
_refine_ls_shift/su_mean 0.000
_refine_ls_structure_factor_coef Fsqd
_refine_ls_weighting_details 'calc w = 1/[\s^2^(Fo^2^)+(0.0379P)^2^] where P=(Fo^2^+2Fc^2^)/3'
_refine_ls_weighting_scheme calc
_refine_ls_wR_factor_gt 0.0757
_refine_ls_wR_factor_ref 0.0838
_reflns_number_gt 2264
_reflns_number_total 3005
_reflns_threshold_expression I>2\s(I)
_cod_data_source_file sk3554sup1.cf
_cod_data_source_block I
_cod_depositor_comments 'Adding full bibliography for 2019694.cif.'
_cod_original_sg_symbol_H-M 'P 21/c'
_cod_database_code 2019694
_cod_database_fobs_code 2019694

loop_
_symmetry_equiv_pos_as_xyz
'x, y, z'
'-x, y+1/2, -z+1/2'
'-x, -y, -z'
'x, -y-1/2, z-1/2'

loop_
_atom_site_type_symbol
_atom_site_label
_atom_site_fract_x
_atom_site_fract_y
_atom_site_fract_z
_atom_site_U_iso_or_equiv
_atom_site_adp_type
_atom_site_calc_flag
_atom_site_refinement_flags
_atom_site_occupancy
_atom_site_symmetry_multiplicity
C C1 0.7221(8) 0.4614(2) 0.8070(3) 0.0256(10) Uani d . 1 1
C C2 0.5387(8) 0.4522(2) 0.7364(2) 0.0295(11) Uani d . 1 1
H H2A 0.3756 0.4709 0.7514 0.035 Uiso calc R 1 1
H H2B 0.5972 0.4794 0.6898 0.035 Uiso calc R 1 1
C C3 0.5170(8) 0.3726(2) 0.7145(2) 0.0254(10) Uani d . 1 1
C C4 0.3242(8) 0.3298(3) 0.7424(3) 0.0319(11) Uani d . 1 1
H H4 0.1969 0.3509 0.7726 0.038 Uiso calc R 1 1
C C5 0.3160(8) 0.2560(3) 0.7265(3) 0.0318(11) Uani d . 1 1
H H5 0.1816 0.2287 0.7451 0.038 Uiso calc R 1 1
C C6 0.5044(8) 0.2223(2) 0.6834(3) 0.0269(10) Uani d . 1 1
C C7 0.6951(8) 0.2653(3) 0.6536(3) 0.0386(13) Uani d . 1 1
H H7 0.8217 0.2442 0.6231 0.046 Uiso calc R 1 1
C C8 0.7004(9) 0.3396(3) 0.6686(3) 0.0360(12) Uani d . 1 1
H H8 0.8294 0.3675 0.6474 0.043 Uiso calc R 1 1
C C9 0.4973(8) 0.1417(2) 0.6677(3) 0.0323(11) Uani d . 1 1
H H9A 0.4140 0.1172 0.7121 0.039 Uiso calc R 1 1
H H9B 0.6666 0.1229 0.6641 0.039 Uiso calc R 1 1
C C10 0.3563(8) 0.1277(2) 0.5887(3) 0.0239(10) Uani d . 1 1
C C11 0.7911(9) 0.2559(3) 0.8834(3) 0.0388(13) Uani d . 1 1
H H11 0.6457 0.2754 0.8608 0.047 Uiso calc R 1 1
C C12 1.1225(9) 0.2471(3) 0.9490(3) 0.0367(12) Uani d . 1 1
H H12 1.2617 0.2568 0.9816 0.044 Uiso calc R 1 1
C C13 1.2333(10) 0.1183(3) 0.9115(3) 0.0517(15) Uani d . 1 1
H H13A 1.3964 0.1285 0.9354 0.062 Uiso calc R 1 1
H H13B 1.2586 0.1037 0.8556 0.062 Uiso calc R 1 1
C C14 1.1121(9) 0.0566(2) 0.9575(3) 0.0337(11) Uani d . 1 1
C C15 1.1714(10) 0.0439(3) 1.0372(3) 0.0500(15) Uani d . 1 1
H H15 1.2887 0.0734 1.0631 0.060 Uiso calc R 1 1
C C16 0.9402(10) 0.0122(3) 0.9197(3) 0.0511(15) Uani d . 1 1
H H16 0.8984 0.0196 0.8654 0.061 Uiso calc R 1 1
Cd Cd1 0.87305(6) 0.407414(17) 0.988934(19) 0.02522(12) Uani d . 1 1
N N1 0.9426(7) 0.2942(2) 0.9332(2) 0.0341(10) Uani d . 1 1
N N2 0.8628(8) 0.1894(2) 0.8691(3) 0.0450(11) Uani d . 1 1
N N3 1.0803(7) 0.1848(2) 0.9129(2) 0.0356(10) Uani d . 1 1
O O1 0.9359(5) 0.48341(19) 0.79251(17) 0.0393(9) Uani d . 1 1
O O2 0.6464(5) 0.44314(18) 0.87691(17) 0.0331(8) Uani d . 1 1
O O3 0.1204(5) 0.12561(17) 0.59325(17) 0.0323(8) Uani d . 1 1
O O4 0.4741(5) 0.12244(17) 0.52390(18) 0.0317(8) Uani d . 1 1
O O5 0.8284(5) 0.51414(17) 1.06899(18) 0.0275(7) Uani d D 1 1
H H5A 0.685(5) 0.531(2) 1.076(3) 0.033 Uiso d D 1 1
H H5B 0.893(7) 0.505(2) 1.1141(16) 0.033 Uiso d D 1 1

loop_
_atom_site_aniso_label
_atom_site_aniso_U_11
_atom_site_aniso_U_22
_atom_site_aniso_U_33
_atom_site_aniso_U_12
_atom_site_aniso_U_13
_atom_site_aniso_U_23
C1 0.029(3) 0.017(2) 0.031(3) 0.005(2) -0.004(2) -0.003(2)
C2 0.034(3) 0.029(3) 0.025(3) -0.001(2) -0.004(2) 0.004(2)
C3 0.022(2) 0.030(3) 0.023(2) 0.000(2) -0.0040(19) 0.002(2)
C4 0.026(3) 0.037(3) 0.032(3) 0.001(2) 0.004(2) 0.000(2)
C5 0.022(3) 0.039(3) 0.035(3) -0.009(2) 0.002(2) 0.000(2)
C6 0.025(2) 0.030(3) 0.026(2) -0.002(2) -0.0085(19) -0.005(2)
C7 0.026(3) 0.046(3) 0.044(3) -0.002(2) 0.009(2) -0.015(3)
C8 0.029(3) 0.038(3) 0.041(3) -0.012(2) 0.007(2) -0.007(2)
C9 0.031(3) 0.030(3) 0.036(3) -0.003(2) -0.005(2) -0.004(2)
C10 0.031(3) 0.016(2) 0.025(3) 0.000(2) -0.007(2) -0.0040(19)
C11 0.037(3) 0.030(3) 0.049(3) 0.000(2) -0.006(2) 0.000(2)
C12 0.034(3) 0.035(3) 0.041(3) -0.003(2) 0.001(2) 0.001(2)
C13 0.054(4) 0.031(3) 0.071(4) 0.011(3) 0.025(3) 0.008(3)
C14 0.039(3) 0.023(3) 0.039(3) 0.007(2) 0.009(2) -0.004(2)
C15 0.054(4) 0.037(3) 0.058(4) -0.011(3) -0.017(3) -0.006(3)
C16 0.073(4) 0.050(4) 0.031(3) -0.007(3) -0.014(3) 0.006(3)
Cd1 0.02350(19) 0.0222(2) 0.0299(2) 0.00082(15) -0.00296(13) 0.00154(15)
N1 0.036(2) 0.026(2) 0.040(2) 0.0055(19) -0.0008(19) -0.0074(19)
N2 0.052(3) 0.028(3) 0.055(3) -0.008(2) -0.002(2) -0.003(2)
N3 0.035(2) 0.023(2) 0.049(3) -0.0007(19) 0.011(2) 0.006(2)
O1 0.0256(18) 0.062(2) 0.0304(19) -0.0102(17) -0.0003(14) -0.0018(16)
O2 0.0252(17) 0.045(2) 0.0286(18) -0.0064(15) -0.0019(14) 0.0078(16)
O3 0.0227(17) 0.039(2) 0.0355(19) -0.0030(15) 0.0005(14) -0.0068(15)
O4 0.0237(17) 0.044(2) 0.0273(18) 0.0058(15) -0.0006(14) -0.0048(15)
O5 0.0223(17) 0.0300(19) 0.0301(18) 0.0064(15) -0.0047(14) 0.0017(15)

loop_
_atom_type_symbol
_atom_type_description
_atom_type_scat_dispersion_real
_atom_type_scat_dispersion_imag
_atom_type_scat_source
C C 0.0033 0.0016 'International Tables Vol C Tables 4.2.6.8 and 6.1.1.4'
H H 0.0000 0.0000 'International Tables Vol C Tables 4.2.6.8 and 6.1.1.4'
N N 0.0061 0.0033 'International Tables Vol C Tables 4.2.6.8 and 6.1.1.4'
O O 0.0106 0.0060 'International Tables Vol C Tables 4.2.6.8 and 6.1.1.4'
Cd Cd -0.8075 1.2024 'International Tables Vol C Tables 4.2.6.8 and 6.1.1.4'

loop_
_geom_angle_atom_site_label_1
_geom_angle_atom_site_label_2
_geom_angle_atom_site_label_3
_geom_angle_site_symmetry_1
_geom_angle_site_symmetry_3
_geom_angle
O1 C1 O2 . . 124.3(4)
O1 C1 C2 . . 118.4(4)
O2 C1 C2 . . 117.2(4)
C3 C2 C1 . . 109.6(3)
C3 C2 H2A . . 109.7
C1 C2 H2A . . 109.7
C3 C2 H2B . . 109.7
C1 C2 H2B . . 109.7
H2A C2 H2B . . 108.2
C4 C3 C8 . . 117.7(4)
C4 C3 C2 . . 122.0(4)
C8 C3 C2 . . 120.2(4)
C3 C4 C5 . . 121.3(4)
C3 C4 H4 . . 119.3
C5 C4 H4 . . 119.3
C6 C5 C4 . . 121.1(4)
C6 C5 H5 . . 119.5
C4 C5 H5 . . 119.5
C5 C6 C7 . . 117.8(4)
C5 C6 C9 . . 120.9(4)
C7 C6 C9 . . 121.3(4)
C6 C7 C8 . . 120.9(4)
C6 C7 H7 . . 119.5
C8 C7 H7 . . 119.5
C3 C8 C7 . . 121.1(4)
C3 C8 H8 . . 119.4
C7 C8 H8 . . 119.4
C6 C9 C10 . . 108.9(4)
C6 C9 H9A . . 109.9
C10 C9 H9A . . 109.9
C6 C9 H9B . . 109.9
C10 C9 H9B . . 109.9
H9A C9 H9B . . 108.3
O4 C10 O3 . . 124.0(4)
O4 C10 C9 . . 119.8(4)
O3 C10 C9 . . 116.1(4)
N2 C11 N1 . . 115.3(4)
N2 C11 H11 . . 122.4
N1 C11 H11 . . 122.4
N3 C12 N1 . . 111.4(4)
N3 C12 H12 . . 124.3
N1 C12 H12 . . 124.3
N3 C13 C14 . . 112.3(4)
N3 C13 H13A . . 109.2
C14 C13 H13A . . 109.2
N3 C13 H13B . . 109.2
C14 C13 H13B . . 109.2
H13A C13 H13B . . 107.9
C15 C14 C16 . . 118.7(5)
C15 C14 C13 . . 120.7(5)
C16 C14 C13 . . 120.5(5)
C14 C15 C16 . 3_757 121.3(5)
C14 C15 H15 . . 119.3
C16 C15 H15 3_757 . 119.3
C14 C16 C15 . 3_757 119.9(5)
C14 C16 H16 . . 120.0
C15 C16 H16 3_757 . 120.0
O3 Cd1 O4 4_666 4_566 106.61(12)
O3 Cd1 O2 4_666 . 175.75(11)
O4 Cd1 O2 4_566 . 77.61(11)
O3 Cd1 N1 4_666 . 87.94(13)
O4 Cd1 N1 4_566 . 92.05(13)
O2 Cd1 N1 . . 91.43(13)
O3 Cd1 O5 4_666 3_767 94.68(11)
O4 Cd1 O5 4_566 3_767 152.40(11)
O2 Cd1 O5 . 3_767 81.47(11)
N1 Cd1 O5 . 3_767 106.35(13)
O3 Cd1 O5 4_666 . 82.01(11)
O4 Cd1 O5 4_566 . 87.80(11)
O2 Cd1 O5 . . 98.83(11)
N1 Cd1 O5 . . 169.46(12)
O5 Cd1 O5 3_767 . 77.79(12)
C12 N1 C11 . . 101.9(4)
C12 N1 Cd1 . . 129.4(3)
C11 N1 Cd1 . . 128.2(3)
C11 N2 N3 . . 102.2(4)
C12 N3 N2 . . 109.2(4)
C12 N3 C13 . . 130.0(5)
N2 N3 C13 . . 120.8(4)
C1 O2 Cd1 . . 129.5(3)
C10 O3 Cd1 . 4_465 122.9(3)
C10 O4 Cd1 . 4_565 135.6(3)
Cd1 O5 Cd1 3_767 . 102.21(12)
Cd1 O5 H5A 3_767 . 117(3)
Cd1 O5 H5A . . 119(3)
Cd1 O5 H5B 3_767 . 102(3)
Cd1 O5 H5B . . 107(3)
H5A O5 H5B . . 108(4)

loop_
_geom_bond_atom_site_label_1
_geom_bond_atom_site_label_2
_geom_bond_site_symmetry_2
_geom_bond_distance
C1 O1 . 1.236(5)
C1 O2 . 1.268(5)
C1 C2 . 1.524(5)
C2 C3 . 1.516(6)
C2 H2A . 0.9700
C2 H2B . 0.9700
C3 C4 . 1.378(6)
C3 C8 . 1.382(6)
C4 C5 . 1.387(6)
C4 H4 . 0.9300
C5 C6 . 1.382(6)
C5 H5 . 0.9300
C6 C7 . 1.383(6)
C6 C9 . 1.510(6)
C7 C8 . 1.393(6)
C7 H7 . 0.9300
C8 H8 . 0.9300
C9 C10 . 1.520(5)
C9 H9A . 0.9700
C9 H9B . 0.9700
C10 O4 . 1.247(5)
C10 O3 . 1.262(5)
C11 N2 . 1.308(6)
C11 N1 . 1.346(5)
C11 H11 . 0.9300
C12 N3 . 1.311(6)
C12 N1 . 1.319(6)
C12 H12 . 0.9300
C13 N3 . 1.473(6)
C13 C14 . 1.515(7)
C13 H13A . 0.9700
C13 H13B . 0.9700
C14 C15 . 1.368(7)
C14 C16 . 1.374(6)
C15 C16 3_757 1.392(7)
C15 H15 . 0.9300
C16 C15 3_757 1.392(7)
C16 H16 . 0.9300
Cd1 O3 4_666 2.242(3)
Cd1 O4 4_566 2.277(3)
Cd1 O2 . 2.294(3)
Cd1 N1 . 2.311(4)
Cd1 O5 3_767 2.359(3)
Cd1 O5 . 2.382(3)
N2 N3 . 1.364(5)
O3 Cd1 4_465 2.242(3)
O4 Cd1 4_565 2.277(3)
O5 Cd1 3_767 2.359(3)
O5 H5A . 0.833(19)
O5 H5B . 0.831(19)

loop_
_geom_hbond_atom_site_label_D
_geom_hbond_atom_site_label_H
_geom_hbond_atom_site_label_A
_geom_hbond_site_symmetry_A
_geom_hbond_distance_DH
_geom_hbond_distance_HA
_geom_hbond_distance_DA
_geom_hbond_angle_DHA
C12 H12 O4 4_666 0.93 2.59 3.284(6) 132
C2 H2A O1 1_455 0.97 2.46 3.403(6) 165
O5 H5B O1 3_767 0.831(19) 1.80(2) 2.596(4) 161(4)
O5 H5A O2 3_667 0.833(19) 1.99(2) 2.805(5) 164(4)
O5 H5A O4 2_656 0.833(19) 2.51(4) 2.982(4) 117(3)

loop_
_geom_torsion_atom_site_label_1
_geom_torsion_atom_site_label_2
_geom_torsion_atom_site_label_3
_geom_torsion_atom_site_label_4
_geom_torsion_site_symmetry_1
_geom_torsion_site_symmetry_4
_geom_torsion
O1 C1 C2 C3 . . 102.6(5)
O2 C1 C2 C3 . . -74.9(5)
C1 C2 C3 C4 . . 97.7(5)
C1 C2 C3 C8 . . -79.0(5)
C8 C3 C4 C5 . . 1.2(6)
C2 C3 C4 C5 . . -175.5(4)
C3 C4 C5 C6 . . 1.4(7)
C4 C5 C6 C7 . . -2.9(6)
C4 C5 C6 C9 . . 178.7(4)
C5 C6 C7 C8 . . 1.9(6)
C9 C6 C7 C8 . . -179.8(4)
C4 C3 C8 C7 . . -2.3(7)
C2 C3 C8 C7 . . 174.5(4)
C6 C7 C8 C3 . . 0.7(7)
C5 C6 C9 C10 . . 89.5(5)
C7 C6 C9 C10 . . -88.8(5)
C6 C9 C10 O4 . . 93.5(5)
C6 C9 C10 O3 . . -83.3(5)
N3 C13 C14 C15 . . -94.1(6)
N3 C13 C14 C16 . . 85.8(6)
C16 C14 C15 C16 . 3_757 -0.6(9)
C13 C14 C15 C16 . 3_757 179.4(5)
C15 C14 C16 C15 . 3_757 0.5(9)
C13 C14 C16 C15 . 3_757 -179.4(5)
N3 C12 N1 C11 . . -1.2(5)
N3 C12 N1 Cd1 . . 171.4(3)
N2 C11 N1 C12 . . 1.1(6)
N2 C11 N1 Cd1 . . -171.7(3)
O3 Cd1 N1 C12 4_666 . -18.9(4)
O4 Cd1 N1 C12 4_566 . -125.5(4)
O2 Cd1 N1 C12 . . 156.9(4)
O5 Cd1 N1 C12 3_767 . 75.4(4)
O5 Cd1 N1 C12 . . -36.4(9)
O3 Cd1 N1 C11 4_666 . 151.9(4)
O4 Cd1 N1 C11 4_566 . 45.3(4)
O2 Cd1 N1 C11 . . -32.3(4)
O5 Cd1 N1 C11 3_767 . -113.9(4)
O5 Cd1 N1 C11 . . 134.3(6)
N1 C11 N2 N3 . . -0.5(6)
N1 C12 N3 N2 . . 0.9(6)
N1 C12 N3 C13 . . 177.8(4)
C11 N2 N3 C12 . . -0.2(5)
C11 N2 N3 C13 . . -177.4(4)
C14 C13 N3 C12 . . 111.6(6)
C14 C13 N3 N2 . . -71.8(6)
O1 C1 O2 Cd1 . . -22.2(6)
C2 C1 O2 Cd1 . . 155.1(3)
O4 Cd1 O2 C1 4_566 . -167.5(4)
N1 Cd1 O2 C1 . . -75.7(4)
O5 Cd1 O2 C1 3_767 . 30.6(4)
O5 Cd1 O2 C1 . . 106.8(4)
O4 C10 O3 Cd1 . 4_465 11.0(6)
C9 C10 O3 Cd1 . 4_465 -172.3(3)
O3 C10 O4 Cd1 . 4_565 -159.3(3)
C9 C10 O4 Cd1 . 4_565 24.1(6)
O3 Cd1 O5 Cd1 4_666 3_767 96.58(12)
O4 Cd1 O5 Cd1 4_566 3_767 -156.31(11)
O2 Cd1 O5 Cd1 . 3_767 -79.21(12)
N1 Cd1 O5 Cd1 . 3_767 114.3(6)
O5 Cd1 O5 Cd1 3_767 3_767 0.0
